data_7119075
loop_
_publ_author_name
'Rong-Guo Shi'
'Xiao-Hua Wang'
'Ruzhang Liu'
'Chao-Guo Yan'

_publ_section_title
;
 Two-carbon ring expansion of isatin: a convenient construction of a
 dibenzo[b,d]azepinone scaffold
;
_journal_name_full Chem.Commun.
_journal_page_first 6280
_journal_volume 52
_journal_year 2016
_chemical_formula_moiety 'C25 H13 Cl F N O4'
_chemical_formula_sum 'C25 H13 Cl F N O4'
_chemical_formula_weight 445.81
_chemical_name_systematic
; 
 ? 
;
_space_group_IT_number 2
_symmetry_cell_setting triclinic
_symmetry_space_group_name_Hall '-P 1'
_symmetry_space_group_name_H-M 'P -1'
_atom_sites_solution_hydrogens geom
_atom_sites_solution_primary direct
_atom_sites_solution_secondary difmap
_audit_block_doi 10.5517/cc1kkpyr
_audit_creation_method SHELXL-97
_audit_update_record
;
2016-01-13 deposited with the CCDC.
2016-04-04 downloaded from the CCDC.
;
_cell_angle_alpha 66.536(3)
_cell_angle_beta 86.529(4)
_cell_angle_gamma 76.874(3)
_cell_formula_units_Z 2
_cell_length_a 9.9815(12)
_cell_length_b 10.7217(12)
_cell_length_c 10.8522(13)
_cell_measurement_reflns_used 6895
_cell_measurement_temperature 296(2)
_cell_measurement_theta_max 27.20
_cell_measurement_theta_min 2.63
_cell_volume 1036.9(2)
_computing_cell_refinement 'Bruker SMART'
_computing_data_collection 'Bruker SMART'
_computing_data_reduction 'Bruker SAINT'
_computing_molecular_graphics 'Bruker SHELXTL'
_computing_publication_material 'Bruker SHELXTL'
_computing_structure_refinement 'SHELXL-97 (Sheldrick, 1997)'
_computing_structure_solution 'SHELXS-97 (Sheldrick, 1990)'
_diffrn_ambient_temperature 296(2)
_diffrn_measured_fraction_theta_full 0.986
_diffrn_measured_fraction_theta_max 0.986
_diffrn_measurement_device_type 'CCD area detector'
_diffrn_measurement_method 'phi and omega scans'
_diffrn_radiation_monochromator graphite
_diffrn_radiation_source 'fine-focus sealed tube'
_diffrn_radiation_type MoK\a
_diffrn_radiation_wavelength 0.71073
_diffrn_reflns_av_R_equivalents 0.0396
_diffrn_reflns_av_sigmaI/netI 0.0398
_diffrn_reflns_limit_h_max 12
_diffrn_reflns_limit_h_min -12
_diffrn_reflns_limit_k_max 13
_diffrn_reflns_limit_k_min -13
_diffrn_reflns_limit_l_max 14
_diffrn_reflns_limit_l_min -13
_diffrn_reflns_number 15704
_diffrn_reflns_theta_full 27.52
_diffrn_reflns_theta_max 27.52
_diffrn_reflns_theta_min 2.05
_exptl_absorpt_coefficient_mu 0.227
_exptl_absorpt_correction_T_max 0.956
_exptl_absorpt_correction_T_min 0.931
_exptl_absorpt_correction_type multi-scan
_exptl_absorpt_process_details sadabs
_exptl_crystal_colour colorless
_exptl_crystal_density_diffrn 1.428
_exptl_crystal_density_method 'not measured'
_exptl_crystal_description block
_exptl_crystal_F_000 456
_exptl_crystal_size_max 0.32
_exptl_crystal_size_mid 0.24
_exptl_crystal_size_min 0.20
_refine_diff_density_max 0.737
_refine_diff_density_min -0.645
_refine_diff_density_rms 0.053
_refine_ls_extinction_method none
_refine_ls_goodness_of_fit_ref 1.053
_refine_ls_hydrogen_treatment constr
_refine_ls_matrix_type full
_refine_ls_number_parameters 289
_refine_ls_number_reflns 4707
_refine_ls_number_restraints 48
_refine_ls_restrained_S_all 1.116
_refine_ls_R_factor_all 0.0936
_refine_ls_R_factor_gt 0.0658
_refine_ls_shift/su_max 0.000
_refine_ls_shift/su_mean 0.000
_refine_ls_structure_factor_coef Fsqd
_refine_ls_weighting_details 'calc w=1/[\s^2^(Fo^2^)+(0.0707P)^2^+0.7983P] where P=(Fo^2^+2Fc^2^)/3'
_refine_ls_weighting_scheme calc
_refine_ls_wR_factor_gt 0.1600
_refine_ls_wR_factor_ref 0.1765
_reflns_number_gt 3416
_reflns_number_total 4707
_reflns_threshold_expression >2sigma(I)
_cod_data_source_file c6cc00525j2.cif
_cod_data_source_block 1l
_cod_database_code 7119075

loop_
_symmetry_equiv_pos_as_xyz
'x, y, z'
'-x, -y, -z'

loop_
_atom_site_label
_atom_site_type_symbol
_atom_site_fract_x
_atom_site_fract_y
_atom_site_fract_z
_atom_site_U_iso_or_equiv
_atom_site_adp_type
_atom_site_occupancy
_atom_site_symmetry_multiplicity
_atom_site_calc_flag
_atom_site_refinement_flags
_atom_site_disorder_assembly
_atom_site_disorder_group
C1 C 0.3661(3) 0.4359(3) 0.4129(3) 0.0498(7) Uani 1 1 d . . .
H1 H 0.3153 0.5115 0.3425 0.060 Uiso 1 1 calc R . .
C2 C 0.3527(3) 0.4289(3) 0.5423(3) 0.0592(8) Uani 1 1 d . . .
H2 H 0.2916 0.4995 0.5591 0.071 Uiso 1 1 calc R . .
C3 C 0.4287(3) 0.3185(3) 0.6470(3) 0.0562(8) Uani 1 1 d . . .
H3 H 0.4212 0.3167 0.7335 0.067 Uiso 1 1 calc R . .
C4 C 0.5159(3) 0.2108(3) 0.6244(3) 0.0441(6) Uani 1 1 d . . .
H4 H 0.5658 0.1356 0.6957 0.053 Uiso 1 1 calc R . .
C5 C 0.5292(2) 0.2146(2) 0.4949(2) 0.0338(5) Uani 1 1 d . . .
C6 C 0.4558(2) 0.3296(2) 0.3879(2) 0.0356(5) Uani 1 1 d . . .
C7 C 0.4768(2) 0.3393(2) 0.2490(2) 0.0369(5) Uani 1 1 d . . .
C8 C 0.5831(2) 0.2300(2) 0.2258(2) 0.0323(5) Uani 1 1 d . . .
C9 C 0.6494(2) 0.1146(2) 0.3286(2) 0.0312(5) Uani 1 1 d . . .
C10 C 0.6175(2) 0.0954(2) 0.4715(2) 0.0331(5) Uani 1 1 d . . .
C11 C 0.7529(2) 0.0052(2) 0.3055(2) 0.0350(5) Uani 1 1 d . . .
C12 C 0.8730(3) -0.0564(3) 0.3870(3) 0.0416(6) Uani 1 1 d . . .
H12 H 0.8851 -0.0299 0.4566 0.050 Uiso 1 1 calc R . .
C13 C 0.9728(3) -0.1554(3) 0.3650(3) 0.0507(7) Uani 1 1 d . . .
C14 C 0.9572(3) -0.1989(3) 0.2634(4) 0.0608(8) Uani 1 1 d . . .
H14 H 1.0254 -0.2669 0.2498 0.073 Uiso 1 1 calc R . .
C15 C 0.8400(3) -0.1404(3) 0.1836(3) 0.0568(8) Uani 1 1 d . . .
H15 H 0.8286 -0.1699 0.1159 0.068 Uiso 1 1 calc R . .
C16 C 0.7377(3) -0.0380(3) 0.2016(3) 0.0417(6) Uani 1 1 d . . .
C17 C 0.5540(3) 0.1472(3) 0.0508(2) 0.0466(7) Uani 1 1 d . . .
C18 C 0.6089(3) 0.2534(3) 0.0806(2) 0.0410(6) Uani 1 1 d . . .
H18 H 0.5534 0.3456 0.0258 0.049 Uiso 1 1 calc R . .
C19 C 0.7578(3) 0.2523(3) 0.0369(3) 0.0521(7) Uani 1 1 d . . .
C20 C 0.8445(3) 0.3108(4) 0.0966(3) 0.0610(5) Uani 1 1 d U . .
C21 C 0.7926(3) 0.4289(4) 0.1222(3) 0.0612(5) Uani 1 1 d U . .
H21 H 0.7000 0.4726 0.1034 0.073 Uiso 1 1 calc R . .
C22 C 0.8755(4) 0.4826(4) 0.1747(4) 0.0669(5) Uani 1 1 d U . .
H22 H 0.8411 0.5638 0.1889 0.080 Uiso 1 1 calc R . .
C23 C 1.0091(4) 0.4143(4) 0.2057(4) 0.0738(6) Uani 1 1 d U . .
C24 C 1.0653(4) 0.2974(4) 0.1854(4) 0.0760(6) Uani 1 1 d U . .
H24 H 1.1569 0.2528 0.2095 0.091 Uiso 1 1 calc R . .
C25 C 0.9821(4) 0.2449(4) 0.1270(4) 0.0705(5) Uani 1 1 d U . .
H25 H 1.0189 0.1664 0.1089 0.085 Uiso 1 1 calc R . .
Cl1 Cl 1.12299(9) -0.22536(10) 0.46535(12) 0.0851(4) Uani 1 1 d . . .
F1 F 1.0902(3) 0.4650(4) 0.2612(4) 0.1486(13) Uani 1 1 d . . .
N1 N 0.6196(3) 0.0132(2) 0.1165(2) 0.0476(6) Uani 1 1 d . . .
H1A H 0.5852 -0.0482 0.1052 0.057 Uiso 1 1 calc R . .
O1 O 0.4131(2) 0.4374(2) 0.15358(19) 0.0602(6) Uani 1 1 d . . .
O2 O 0.6594(2) -0.01526(18) 0.56438(17) 0.0456(5) Uani 1 1 d . . .
O3 O 0.4547(3) 0.1811(2) -0.0257(2) 0.0655(6) Uani 1 1 d . . .
O4 O 0.8002(3) 0.2061(3) -0.0464(3) 0.0859(9) Uani 1 1 d . . .

loop_
_atom_site_aniso_label
_atom_site_aniso_U_11
_atom_site_aniso_U_22
_atom_site_aniso_U_33
_atom_site_aniso_U_23
_atom_site_aniso_U_13
_atom_site_aniso_U_12
C1 0.0460(15) 0.0433(15) 0.0507(16) -0.0147(13) -0.0039(12) 0.0026(12)
C2 0.0639(19) 0.0522(17) 0.0575(18) -0.0276(15) 0.0100(15) 0.0034(14)
C3 0.0662(19) 0.0616(19) 0.0406(15) -0.0249(14) 0.0104(14) -0.0075(15)
C4 0.0489(15) 0.0443(14) 0.0327(13) -0.0112(11) 0.0012(11) -0.0059(12)
C5 0.0309(11) 0.0378(12) 0.0317(12) -0.0117(10) 0.0008(9) -0.0094(9)
C6 0.0318(12) 0.0355(12) 0.0365(13) -0.0113(10) -0.0023(10) -0.0064(9)
C7 0.0363(12) 0.0358(12) 0.0332(12) -0.0068(10) -0.0055(10) -0.0089(10)
C8 0.0349(12) 0.0364(12) 0.0282(11) -0.0123(10) -0.0017(9) -0.0132(10)
C9 0.0316(11) 0.0343(12) 0.0295(11) -0.0126(9) -0.0016(9) -0.0101(9)
C10 0.0307(11) 0.0364(12) 0.0308(12) -0.0104(10) -0.0033(9) -0.0091(9)
C11 0.0363(12) 0.0354(12) 0.0362(12) -0.0155(10) 0.0024(10) -0.0113(10)
C12 0.0388(13) 0.0409(13) 0.0486(15) -0.0218(12) 0.0001(11) -0.0077(11)
C13 0.0376(14) 0.0443(15) 0.0699(19) -0.0243(14) 0.0020(13) -0.0055(11)
C14 0.0565(18) 0.0537(17) 0.080(2) -0.0393(17) 0.0171(17) -0.0064(14)
C15 0.069(2) 0.0565(18) 0.0568(18) -0.0357(15) 0.0094(15) -0.0147(15)
C16 0.0521(15) 0.0399(13) 0.0393(13) -0.0190(11) 0.0042(12) -0.0164(12)
C17 0.0678(18) 0.0489(15) 0.0277(12) -0.0148(11) -0.0037(12) -0.0212(13)
C18 0.0571(16) 0.0387(13) 0.0276(12) -0.0103(10) -0.0021(11) -0.0160(12)
C19 0.072(2) 0.0496(16) 0.0384(14) -0.0177(13) 0.0181(14) -0.0251(14)
C20 0.0561(10) 0.0673(11) 0.0669(11) -0.0282(9) 0.0137(9) -0.0273(9)
C21 0.0583(10) 0.0672(11) 0.0676(11) -0.0296(9) 0.0093(9) -0.0286(9)
C22 0.0622(10) 0.0725(11) 0.0745(12) -0.0300(9) 0.0046(9) -0.0303(9)
C23 0.0626(10) 0.0798(11) 0.0810(12) -0.0264(10) 0.0031(10) -0.0298(9)
C24 0.0601(10) 0.0814(12) 0.0827(12) -0.0242(10) 0.0063(10) -0.0245(9)
C25 0.0588(10) 0.0749(11) 0.0765(12) -0.0256(10) 0.0129(9) -0.0230(9)
Cl1 0.0459(5) 0.0719(6) 0.1398(10) -0.0545(6) -0.0251(5) 0.0139(4)
F1 0.104(2) 0.201(3) 0.193(3) -0.105(3) -0.019(2) -0.078(2)
N1 0.0663(15) 0.0453(13) 0.0398(12) -0.0199(10) -0.0064(11) -0.0213(11)
O1 0.0635(13) 0.0548(12) 0.0376(10) -0.0036(9) -0.0098(9) 0.0098(10)
O2 0.0536(11) 0.0380(10) 0.0333(9) -0.0059(8) -0.0044(8) -0.0013(8)
O3 0.0916(17) 0.0603(13) 0.0482(12) -0.0192(10) -0.0289(12) -0.0198(12)
O4 0.117(2) 0.1002(19) 0.0757(16) -0.0605(16) 0.0543(16) -0.0575(17)

loop_
_atom_type_symbol
_atom_type_description
_atom_type_scat_dispersion_real
_atom_type_scat_dispersion_imag
_atom_type_scat_source
C C 0.0033 0.0016 'International Tables Vol C Tables 4.2.6.8 and 6.1.1.4'
H H 0.0000 0.0000 'International Tables Vol C Tables 4.2.6.8 and 6.1.1.4'
N N 0.0061 0.0033 'International Tables Vol C Tables 4.2.6.8 and 6.1.1.4'
O O 0.0106 0.0060 'International Tables Vol C Tables 4.2.6.8 and 6.1.1.4'
F F 0.0171 0.0103 'International Tables Vol C Tables 4.2.6.8 and 6.1.1.4'
Cl Cl 0.1484 0.1585 'International Tables Vol C Tables 4.2.6.8 and 6.1.1.4'

loop_
_geom_angle_atom_site_label_1
_geom_angle_atom_site_label_2
_geom_angle_atom_site_label_3
_geom_angle
_geom_angle_site_symmetry_1
_geom_angle_site_symmetry_3
C2 C1 C6 119.7(3) . .
C2 C1 H1 120.1 . .
C6 C1 H1 120.1 . .
C1 C2 C3 120.7(3) . .
C1 C2 H2 119.7 . .
C3 C2 H2 119.7 . .
C2 C3 C4 120.3(3) . .
C2 C3 H3 119.8 . .
C4 C3 H3 119.8 . .
C3 C4 C5 119.9(2) . .
C3 C4 H4 120.0 . .
C5 C4 H4 120.0 . .
C4 C5 C6 119.6(2) . .
C4 C5 C10 119.9(2) . .
C6 C5 C10 120.4(2) . .
C1 C6 C5 119.7(2) . .
C1 C6 C7 120.3(2) . .
C5 C6 C7 120.0(2) . .
O1 C7 C6 121.6(2) . .
O1 C7 C8 119.9(2) . .
C6 C7 C8 118.4(2) . .
C9 C8 C7 121.9(2) . .
C9 C8 C18 122.3(2) . .
C7 C8 C18 115.8(2) . .
C8 C9 C11 121.9(2) . .
C8 C9 C10 120.0(2) . .
C11 C9 C10 118.15(19) . .
O2 C10 C5 120.9(2) . .
O2 C10 C9 121.2(2) . .
C5 C10 C9 117.88(19) . .
C12 C11 C16 118.2(2) . .
C12 C11 C9 119.3(2) . .
C16 C11 C9 122.4(2) . .
C13 C12 C11 120.5(2) . .
C13 C12 H12 119.8 . .
C11 C12 H12 119.8 . .
C12 C13 C14 121.2(3) . .
C12 C13 Cl1 119.0(2) . .
C14 C13 Cl1 119.8(2) . .
C15 C14 C13 119.0(3) . .
C15 C14 H14 120.5 . .
C13 C14 H14 120.5 . .
C14 C15 C16 121.4(3) . .
C14 C15 H15 119.3 . .
C16 C15 H15 119.3 . .
C15 C16 C11 119.7(3) . .
C15 C16 N1 117.1(2) . .
C11 C16 N1 123.2(2) . .
O3 C17 N1 122.4(2) . .
O3 C17 C18 122.1(3) . .
N1 C17 C18 115.5(2) . .
C8 C18 C17 108.2(2) . .
C8 C18 C19 116.3(2) . .
C17 C18 C19 110.9(2) . .
C8 C18 H18 107.0 . .
C17 C18 H18 107.0 . .
C19 C18 H18 107.0 . .
O4 C19 C20 122.1(3) . .
O4 C19 C18 119.1(3) . .
C20 C19 C18 118.8(2) . .
C21 C20 C25 119.1(3) . .
C21 C20 C19 122.1(3) . .
C25 C20 C19 118.7(3) . .
C22 C21 C20 121.0(3) . .
C22 C21 H21 119.5 . .
C20 C21 H21 119.5 . .
C23 C22 C21 118.4(4) . .
C23 C22 H22 120.8 . .
C21 C22 H22 120.8 . .
C24 C23 F1 118.1(4) . .
C24 C23 C22 123.4(4) . .
F1 C23 C22 118.5(4) . .
C23 C24 C25 118.4(4) . .
C23 C24 H24 120.8 . .
C25 C24 H24 120.8 . .
C20 C25 C24 119.6(4) . .
C20 C25 H25 120.2 . .
C24 C25 H25 120.2 . .
C17 N1 C16 127.6(2) . .
C17 N1 H1A 116.2 . .
C16 N1 H1A 116.2 . .

loop_
_geom_bond_atom_site_label_1
_geom_bond_atom_site_label_2
_geom_bond_distance
_geom_bond_site_symmetry_2
C1 C2 1.376(4) .
C1 C6 1.388(4) .
C1 H1 0.9300 .
C2 C3 1.376(4) .
C2 H2 0.9300 .
C3 C4 1.376(4) .
C3 H3 0.9300 .
C4 C5 1.388(3) .
C4 H4 0.9300 .
C5 C6 1.399(3) .
C5 C10 1.481(3) .
C6 C7 1.474(3) .
C7 O1 1.221(3) .
C7 C8 1.484(3) .
C8 C9 1.354(3) .
C8 C18 1.509(3) .
C9 C11 1.469(3) .
C9 C10 1.505(3) .
C10 O2 1.213(3) .
C11 C12 1.400(3) .
C11 C16 1.406(3) .
C12 C13 1.366(4) .
C12 H12 0.9300 .
C13 C14 1.386(4) .
C13 Cl1 1.742(3) .
C14 C15 1.367(5) .
C14 H14 0.9300 .
C15 C16 1.387(4) .
C15 H15 0.9300 .
C16 N1 1.407(3) .
C17 O3 1.224(3) .
C17 N1 1.347(4) .
C17 C18 1.517(4) .
C18 C19 1.531(4) .
C18 H18 0.9800 .
C19 O4 1.207(3) .
C19 C20 1.482(4) .
C20 C21 1.384(5) .
C20 C25 1.386(5) .
C21 C22 1.369(4) .
C21 H21 0.9300 .
C22 C23 1.357(5) .
C22 H22 0.9300 .
C23 C24 1.349(5) .
C23 F1 1.353(4) .
C24 C25 1.403(5) .
C24 H24 0.9300 .
C25 H25 0.9300 .
N1 H1A 0.8600 .

loop_
_geom_hbond_atom_site_label_D
_geom_hbond_atom_site_label_H
_geom_hbond_atom_site_label_A
_geom_hbond_distance_DH
_geom_hbond_distance_HA
_geom_hbond_distance_DA
_geom_hbond_angle_DHA
_geom_hbond_site_symmetry_A
N1 H1A O3 0.86 2.05 2.878(3) 161.1 2_655
